data_1000273
loop_
_publ_author_name
'Jouanneaux, A'
'Leble, A'
'Pannetier, J'
'Fourquet, J L'

_publ_section_title
;
A neutron powder diffraction study of Rb~x~ (N H~4~)~1-x~ Al F~4~ mixed
compounds
;
_journal_coden_ASTM JCOMEL
_journal_name_full 'Journal of Physics: Condensed Matter'
_journal_page_first 1577
_journal_page_last 1588
_journal_paper_doi 10.1088/0953-8984/1/9/004
_journal_volume 1
_journal_year 1989
_chemical_formula_structural 'Rb0.07 (N H4)0.93 (Al F4)'
_chemical_formula_sum 'Al F4 H3.72 N0.93 Rb0.07'
_chemical_name_systematic
;
Rubidium ammonium tetrafluoroaluminate (.1/.9/1)
;
_space_group_IT_number 140
_symmetry_cell_setting tetragonal
_symmetry_Int_Tables_number 140
_symmetry_space_group_name_Hall '-I 4 2c'
_symmetry_space_group_name_H-M 'I 4/m c m'
_cell_angle_alpha 90
_cell_angle_beta 90
_cell_angle_gamma 90
_cell_formula_units_Z 4
_cell_length_a 5.0881(2)
_cell_length_b 5.0881(2)
_cell_length_c 12.7245(4)
_cell_volume 329.4
_refine_ls_R_factor_all 0.163
_cod_original_formula_sum 'H3.72 Al F4 N.93 Rb.07'
_cod_database_code 1000273

loop_
_symmetry_equiv_pos_as_xyz
x,y,z
-x,-y,z
x,-y,1/2+z
-x,y,1/2+z
-y,x,z
y,-x,z
y,x,1/2+z
-y,-x,1/2+z
-x,-y,-z
x,y,-z
-x,y,1/2-z
x,-y,1/2-z
y,-x,-z
-y,x,-z
-y,-x,1/2-z
y,x,1/2-z
1/2+x,1/2+y,1/2+z
1/2-x,1/2-y,1/2+z
1/2+x,1/2-y,z
1/2-x,1/2+y,z
1/2-y,1/2+x,1/2+z
1/2+y,1/2-x,1/2+z
1/2+y,1/2+x,z
1/2-y,1/2-x,z
1/2-x,1/2-y,1/2-z
1/2+x,1/2+y,1/2-z
1/2-x,1/2+y,-z
1/2+x,1/2-y,-z
1/2+y,1/2-x,1/2-z
1/2-y,1/2+x,1/2-z
1/2-y,1/2-x,-z
1/2+y,1/2+x,-z

loop_
_atom_site_label
_atom_site_type_symbol
_atom_site_symmetry_multiplicity
_atom_site_Wyckoff_symbol
_atom_site_fract_x
_atom_site_fract_y
_atom_site_fract_z
_atom_site_occupancy
_atom_site_attached_hydrogens
_atom_site_calc_flag
N1 N3- 4 b 0. 0.5 0.25 0.93 0 d
Rb1 Rb1+ 4 b 0. 0.5 0.25 0.07 0 d
Al1 Al3+ 4 c 0. 0. 0. 1. 0 d
F1 F1- 8 f 0. 0. 0.1386(2) 1. 0 d
F2 F1- 8 h 0.2108(6) 0.7108(6) 0. 1. 0 d
H1 H1+ 32 m -0.0004(17) 0.3353(13) 0.2049(6) 0.465 0 d

loop_
_atom_type_symbol
_atom_type_oxidation_number
N3- -3.000
Rb1+ 1.000
Al3+ 3.000
F1- -1.000
H1+ 1.000
